data_7049711
loop_
_publ_author_name
'Zhu, Li-Na'
'Deng, Zhao-Peng'
'Ng, Seik Weng'
'Huo, Li-Hua'
'Gao, Shan'

_publ_section_title
;
 Cd(ii) coordination polymers constructed from bis(pyridyl) ligands with
 an asymmetric spacer in chelating mode and diverse organic
 dicarboxylates: syntheses, structural evolutions and properties.
;
_journal_issue 22
_journal_name_full 'Dalton transactions (Cambridge, England : 2003)'
_journal_page_first 7589
_journal_page_last 7601
_journal_paper_doi 10.1039/c9dt00840c
_journal_volume 48
_journal_year 2019
_chemical_formula_moiety 'Cd (C15 H20 N4) (C4 H2 O4)'
_chemical_formula_sum 'C19 H22 Cd N4 O4'
_chemical_formula_weight 482.80
_space_group_crystal_system monoclinic
_space_group_IT_number 15
_space_group_name_Hall '-C 2yc'
_space_group_name_H-M_alt 'C 1 2/c 1'
_symmetry_space_group_name_Hall '-C 2yc'
_symmetry_space_group_name_H-M 'C 1 2/c 1'
_atom_sites_solution_hydrogens geom
_audit_creation_method SHELXL-2018/3
_audit_update_record
;
2019-04-01 deposited with the CCDC.    2019-04-14 downloaded from the CCDC.
;
_cell_angle_alpha 90
_cell_angle_beta 103.606(8)
_cell_angle_gamma 90
_cell_formula_units_Z 8
_cell_length_a 22.6437(18)
_cell_length_b 10.0956(13)
_cell_length_c 25.971(2)
_cell_measurement_reflns_used 2482
_cell_measurement_temperature 295(2)
_cell_measurement_theta_max 27.9510
_cell_measurement_theta_min 3.3150
_cell_volume 5770.4(10)
_computing_cell_refinement
;
CrysAlis Pro (Agilent, 2013)
;
_computing_data_collection
;
CrysAlis Pro (Agilent, 2013)
;
_computing_data_reduction
;
CrysAlis Pro (Agilent, 2013)
;
_computing_molecular_graphics '(K. Brandenburg, Diamond 3.1, 2009)'
_computing_publication_material '(K. Brandenburg, Diamond 3.1, 2009)'
_computing_structure_refinement 'SHELXL-2018/3 (Sheldrick, 2018)'
_diffrn_ambient_temperature 295(2)
_diffrn_detector_area_resol_mean 16.1954
_diffrn_measured_fraction_theta_full 0.993
_diffrn_measured_fraction_theta_max 0.990
_diffrn_measurement_device_type 'Xcalibur, Eos'
_diffrn_measurement_method '\w scans'
_diffrn_radiation_type MoK\a
_diffrn_radiation_wavelength 0.71073
_diffrn_reflns_av_R_equivalents 0.0259
_diffrn_reflns_av_unetI/netI 0.0547
_diffrn_reflns_Laue_measured_fraction_full 0.993
_diffrn_reflns_Laue_measured_fraction_max 0.990
_diffrn_reflns_limit_h_max 25
_diffrn_reflns_limit_h_min -29
_diffrn_reflns_limit_k_max 5
_diffrn_reflns_limit_k_min -13
_diffrn_reflns_limit_l_max 20
_diffrn_reflns_limit_l_min -33
_diffrn_reflns_number 10213
_diffrn_reflns_point_group_measured_fraction_full 0.993
_diffrn_reflns_point_group_measured_fraction_max 0.990
_diffrn_reflns_theta_full 25.242
_diffrn_reflns_theta_max 27.562
_diffrn_reflns_theta_min 3.228
_diffrn_source 'Enhance (Mo) X-ray Source'
_exptl_absorpt_coefficient_mu 0.779
_exptl_absorpt_correction_T_max 1.00000
_exptl_absorpt_correction_T_min 0.80060
_exptl_absorpt_correction_type multi-scan
_exptl_absorpt_process_details
; 
CrysAlis Pro (Agilent, 2013)
Empirical absorption correction using spherical harmonics,
 implemented in SCALE3 ABSPACK scaling algorithm. 
;
_exptl_crystal_colour colorless
_exptl_crystal_density_diffrn 1.111
_exptl_crystal_description prism
_exptl_crystal_F_000 1952
_exptl_crystal_size_max 0.210
_exptl_crystal_size_mid 0.180
_exptl_crystal_size_min 0.160
_refine_diff_density_max 0.627
_refine_diff_density_min -0.519
_refine_diff_density_rms 0.073
_refine_ls_extinction_method none
_refine_ls_goodness_of_fit_ref 1.026
_refine_ls_hydrogen_treatment constr
_refine_ls_matrix_type full
_refine_ls_number_parameters 262
_refine_ls_number_reflns 6597
_refine_ls_number_restraints 4
_refine_ls_restrained_S_all 1.026
_refine_ls_R_factor_all 0.0734
_refine_ls_R_factor_gt 0.0440
_refine_ls_shift/su_max 0.001
_refine_ls_shift/su_mean 0.001
_refine_ls_structure_factor_coef Fsqd
_refine_ls_weighting_details 'w=1/[\s^2^(Fo^2^)+(0.0496P)^2^] where P=(Fo^2^+2Fc^2^)/3'
_refine_ls_weighting_scheme calc
_refine_ls_wR_factor_gt 0.1008
_refine_ls_wR_factor_ref 0.1167
_reflns_Friedel_coverage 0.000
_reflns_number_gt 4449
_reflns_number_total 6597
_reflns_threshold_expression 'I > 2\s(I)'
_cod_data_source_file c9dt00840c2.cif
_cod_data_source_block a_sq_CCDC1
_cod_depositor_comments 'Adding full bibliography for 7049708--7049720.cif.'
_cod_original_cell_volume 5770.5(10)
_cod_database_code 7049711
_shelx_shelxl_version_number 2018/3
_shelx_estimated_absorpt_t_min 0.853
_shelx_estimated_absorpt_t_max 0.885

loop_
_space_group_symop_operation_xyz
'x, y, z'
'-x, y, -z+1/2'
'x+1/2, y+1/2, z'
'-x+1/2, y+1/2, -z+1/2'
'-x, -y, -z'
'x, -y, z-1/2'
'-x+1/2, -y+1/2, -z'
'x+1/2, -y+1/2, z-1/2'

loop_
_atom_site_label
_atom_site_type_symbol
_atom_site_fract_x
_atom_site_fract_y
_atom_site_fract_z
_atom_site_U_iso_or_equiv
_atom_site_adp_type
_atom_site_occupancy
_atom_site_site_symmetry_order
_atom_site_calc_flag
_atom_site_refinement_flags_posn
_atom_site_refinement_flags_adp
_atom_site_refinement_flags_occupancy
_atom_site_disorder_assembly
_atom_site_disorder_group
Cd1 Cd 0.38760(2) 0.39973(3) 0.38561(2) 0.04313(11) Uani 1 1 d . . . . .
O1 O 0.44562(16) 0.4163(4) 0.32453(12) 0.0774(10) Uani 1 1 d D . . . .
O2 O 0.5045(6) 0.2279(15) 0.3502(4) 0.122(3) Uani 0.5 1 d D . P A -1
O3 O 0.4773(5) 0.3008(15) 0.1401(4) 0.122(3) Uani 0.5 1 d D . P A -1
O4 O 0.33340(14) 0.3898(3) 0.44859(11) 0.0686(8) Uani 1 1 d . . . . .
O5 O 0.25260(16) 0.2828(4) 0.40342(13) 0.0919(12) Uani 1 1 d . . . . .
N1 N 0.44709(14) 0.5634(3) 0.43641(11) 0.0467(8) Uani 1 1 d . . . . .
N2 N 0.57859(16) 0.8208(3) 0.58858(11) 0.0571(9) Uani 1 1 d . . . . .
H2 H 0.5449 0.8320 0.5994 0.069 Uiso 1 1 calc R U . . .
N3 N 0.67541(15) 0.7432(3) 0.67810(11) 0.0526(8) Uani 1 1 d . . . . .
H3 H 0.7097 0.7494 0.6678 0.063 Uiso 1 1 calc R U . . .
N4 N 0.82438(16) 0.9272(3) 0.84016(12) 0.0502(8) Uani 1 1 d . . . . .
C1 C 0.4969(2) 0.6111(5) 0.42395(18) 0.0741(14) Uani 1 1 d . . . . .
H1 H 0.5068 0.5795 0.3934 0.089 Uiso 1 1 calc R U . . .
C2 C 0.5343(2) 0.7038(5) 0.45340(18) 0.0760(14) Uani 1 1 d . . . . .
H2A H 0.5681 0.7346 0.4425 0.091 Uiso 1 1 calc R U . . .
C3 C 0.52178(19) 0.7504(4) 0.49860(14) 0.0550(11) Uani 1 1 d . . . . .
C4 C 0.4706(2) 0.7052(5) 0.51151(15) 0.0678(12) Uani 1 1 d . . . . .
H4 H 0.4601 0.7367 0.5418 0.081 Uiso 1 1 calc R U . . .
C5 C 0.4341(2) 0.6122(5) 0.47978(16) 0.0635(12) Uani 1 1 d . . . . .
H5 H 0.3991 0.5831 0.4893 0.076 Uiso 1 1 calc R U . . .
C6 C 0.5633(2) 0.8510(5) 0.53227(17) 0.0746(14) Uani 1 1 d . . . . .
H6A H 0.6006 0.8567 0.5201 0.090 Uiso 1 1 calc R U . . .
H6B H 0.5439 0.9372 0.5271 0.090 Uiso 1 1 calc R U . . .
C7 C 0.6226(3) 0.9177(4) 0.61859(18) 0.088(2) Uani 1 1 d . . . . .
H7A H 0.6557 0.9227 0.6003 0.105 Uiso 1 1 calc R U . . .
C8 C 0.5973(4) 1.0581(6) 0.6182(2) 0.156(4) Uani 1 1 d . . . . .
H8A H 0.5794 1.0843 0.5824 0.234 Uiso 1 1 calc R U . . .
H8B H 0.5670 1.0603 0.6386 0.234 Uiso 1 1 calc R U . . .
H3C H 0.6296 1.1180 0.6335 0.234 Uiso 1 1 calc R U . . .
C9 C 0.6495(2) 0.8759(4) 0.6714(2) 0.089(2) Uani 1 1 d . . . . .
H9A H 0.6189 0.8817 0.6919 0.107 Uiso 1 1 calc R U . . .
H9B H 0.6814 0.9384 0.6867 0.107 Uiso 1 1 calc R U . . .
C10 C 0.6931(2) 0.6927(5) 0.73248(13) 0.0731(14) Uani 1 1 d . . . . .
H10A H 0.7089 0.6038 0.7315 0.088 Uiso 1 1 calc R U . . .
H10B H 0.6569 0.6865 0.7462 0.088 Uiso 1 1 calc R U . . .
C11 C 0.8393(2) 0.8597(4) 0.80108(17) 0.0622(12) Uani 1 1 d . . . . .
H11A H 0.8791 0.8639 0.7975 0.075 Uiso 1 1 calc R U . . .
C12 C 0.7982(2) 0.7840(4) 0.76569(16) 0.0664(12) Uani 1 1 d . . . . .
H12 H 0.8104 0.7397 0.7385 0.080 Uiso 1 1 calc R U . . .
C13 C 0.7394(2) 0.7736(4) 0.77037(14) 0.0579(11) Uani 1 1 d . . . . .
C14 C 0.7242(2) 0.8418(6) 0.81108(17) 0.0874(17) Uani 1 1 d . . . . .
H14 H 0.6846 0.8393 0.8156 0.105 Uiso 1 1 calc R U . . .
C15 C 0.7683(2) 0.9142(5) 0.84505(17) 0.0808(16) Uani 1 1 d . . . . .
H15 H 0.7576 0.9567 0.8733 0.097 Uiso 1 1 calc R U . . .
C16 C 0.4834(3) 0.3325(13) 0.3230(6) 0.091(3) Uani 0.5 1 d D . P A -1
C17 C 0.5133(11) 0.378(4) 0.2670(7) 0.110(5) Uani 0.5 1 d . . P A -1
H17 H 0.5453 0.4384 0.2721 0.132 Uiso 0.5 1 calc R U P A -1
C18 C 0.4953(10) 0.337(3) 0.2270(7) 0.110(5) Uani 0.5 1 d . . P A -1
H18 H 0.4628 0.2797 0.2248 0.132 Uiso 0.5 1 calc R U P A -1
C19 C 0.5110(4) 0.3547(9) 0.1823(6) 0.091(3) Uani 0.5 1 d D . P A -1
C20 C 0.2868(2) 0.3224(5) 0.44543(16) 0.0618(11) Uani 1 1 d . . . . .
C21 C 0.2709(2) 0.2879(5) 0.49719(17) 0.0674(12) Uani 1 1 d . . . . .
H21 H 0.2944 0.3266 0.5277 0.081 Uiso 1 1 calc R U . . .

loop_
_atom_site_aniso_label
_atom_site_aniso_U_11
_atom_site_aniso_U_22
_atom_site_aniso_U_33
_atom_site_aniso_U_23
_atom_site_aniso_U_13
_atom_site_aniso_U_12
Cd1 0.04490(17) 0.05135(18) 0.02898(14) -0.00111(12) 0.00036(10) -0.00212(14)
O1 0.071(2) 0.107(3) 0.0634(19) -0.0098(17) 0.0330(17) -0.006(2)
O2 0.089(6) 0.198(13) 0.084(4) 0.001(4) 0.030(4) -0.008(5)
O3 0.089(6) 0.198(13) 0.084(4) 0.001(4) 0.030(4) -0.008(5)
O4 0.065(2) 0.088(2) 0.0599(18) 0.0086(16) 0.0279(15) -0.0162(18)
O5 0.084(2) 0.128(3) 0.070(2) 0.007(2) 0.0314(18) -0.036(2)
N1 0.0450(18) 0.056(2) 0.0348(15) -0.0010(14) 0.0005(13) 0.0029(15)
N2 0.068(2) 0.051(2) 0.0402(16) -0.0069(15) -0.0125(15) 0.0030(17)
N3 0.055(2) 0.059(2) 0.0351(15) -0.0049(14) -0.0067(13) -0.0123(16)
N4 0.055(2) 0.0456(19) 0.0428(17) -0.0035(14) -0.0032(15) -0.0058(15)
C1 0.072(3) 0.095(4) 0.058(3) -0.020(2) 0.022(2) -0.026(3)
C2 0.068(3) 0.088(4) 0.069(3) -0.007(3) 0.010(2) -0.024(3)
C3 0.058(3) 0.056(2) 0.0375(19) 0.0088(18) -0.0161(17) -0.003(2)
C4 0.072(3) 0.084(3) 0.045(2) -0.020(2) 0.010(2) -0.007(3)
C5 0.059(3) 0.079(3) 0.052(2) -0.013(2) 0.0138(19) -0.012(2)
C6 0.084(3) 0.058(3) 0.063(3) 0.005(2) -0.020(2) -0.009(2)
C7 0.109(4) 0.049(3) 0.075(3) -0.017(2) -0.038(3) 0.003(3)
C8 0.228(9) 0.062(4) 0.118(5) -0.031(3) -0.078(6) 0.029(4)
C9 0.084(4) 0.046(3) 0.102(4) -0.051(3) -0.047(3) 0.020(2)
C10 0.098(4) 0.080(3) 0.0313(19) -0.006(2) -0.006(2) -0.036(3)
C11 0.049(2) 0.058(3) 0.073(3) -0.020(2) 0.000(2) 0.009(2)
C12 0.070(3) 0.064(3) 0.058(2) -0.020(2) 0.001(2) 0.006(2)
C13 0.071(3) 0.056(3) 0.037(2) -0.0003(18) -0.0065(18) -0.018(2)
C14 0.074(3) 0.137(5) 0.053(3) -0.031(3) 0.020(2) -0.050(3)
C15 0.090(4) 0.109(4) 0.048(2) -0.034(3) 0.024(2) -0.043(3)
C16 0.061(4) 0.174(7) 0.040(3) -0.011(9) 0.019(3) -0.012(10)
C17 0.079(6) 0.21(2) 0.050(4) -0.012(7) 0.039(4) -0.036(9)
C18 0.079(6) 0.21(2) 0.050(4) -0.012(7) 0.039(4) -0.036(9)
C19 0.061(4) 0.174(7) 0.040(3) -0.011(9) 0.019(3) -0.012(10)
C20 0.066(3) 0.075(3) 0.045(2) 0.010(2) 0.016(2) -0.004(3)
C21 0.066(3) 0.082(3) 0.059(2) 0.003(2) 0.025(2) -0.012(2)

loop_
_atom_type_symbol
_atom_type_description
_atom_type_scat_dispersion_real
_atom_type_scat_dispersion_imag
_atom_type_scat_source
C C 0.0033 0.0016 'International Tables Vol C Tables 4.2.6.8 and 6.1.1.4'
H H 0.0000 0.0000 'International Tables Vol C Tables 4.2.6.8 and 6.1.1.4'
N N 0.0061 0.0033 'International Tables Vol C Tables 4.2.6.8 and 6.1.1.4'
O O 0.0106 0.0060 'International Tables Vol C Tables 4.2.6.8 and 6.1.1.4'
Cd Cd -0.8075 1.2024 'International Tables Vol C Tables 4.2.6.8 and 6.1.1.4'

loop_
_geom_angle_atom_site_label_1
_geom_angle_atom_site_label_2
_geom_angle_atom_site_label_3
_geom_angle
_geom_angle_site_symmetry_1
_geom_angle_site_symmetry_3
O4 Cd1 O1 177.27(11) . .
O4 Cd1 N1 87.81(11) . .
O1 Cd1 N1 89.48(11) . .
O4 Cd1 N4 91.47(12) . 8_465
O1 Cd1 N4 88.79(13) . 8_465
N1 Cd1 N4 87.74(11) . 8_465
O4 Cd1 N3 97.82(12) . 5_666
O1 Cd1 N3 84.91(12) . 5_666
N1 Cd1 N3 170.73(10) . 5_666
N4 Cd1 N3 84.77(11) 8_465 5_666
O4 Cd1 N2 87.06(12) . 5_666
O1 Cd1 N2 93.68(13) . 5_666
N1 Cd1 N2 113.30(10) . 5_666
N4 Cd1 N2 158.81(11) 8_465 5_666
N3 Cd1 N2 74.52(10) 5_666 5_666
C16 O1 Cd1 119.7(9) . .
C20 O4 Cd1 124.9(3) . .
C5 N1 C1 116.2(4) . .
C5 N1 Cd1 122.0(3) . .
C1 N1 Cd1 121.8(3) . .
C6 N2 C7 111.2(4) . .
C6 N2 Cd1 117.4(3) . 5_666
C7 N2 Cd1 109.6(2) . 5_666
C9 N3 C10 116.4(4) . .
C9 N3 Cd1 108.3(2) . 5_666
C10 N3 Cd1 116.1(2) . 5_666
C15 N4 C11 116.6(3) . .
C15 N4 Cd1 120.5(3) . 8_566
C11 N4 Cd1 121.5(3) . 8_566
N1 C1 C2 124.0(4) . .
C3 C2 C1 119.5(4) . .
C2 C3 C4 117.5(4) . .
C2 C3 C6 120.3(4) . .
C4 C3 C6 122.2(4) . .
C3 C4 C5 120.3(4) . .
N1 C5 C4 122.4(4) . .
N2 C6 C3 114.1(4) . .
C9 C7 N2 113.2(4) . .
C9 C7 C8 110.7(4) . .
N2 C7 C8 113.9(4) . .
C7 C9 N3 117.0(4) . .
N3 C10 C13 115.7(3) . .
N4 C11 C12 122.8(4) . .
C13 C12 C11 120.1(4) . .
C12 C13 C14 117.2(4) . .
C12 C13 C10 121.9(4) . .
C14 C13 C10 120.9(4) . .
C13 C14 C15 118.9(5) . .
N4 C15 C14 124.3(4) . .
O1 C16 O2 136.5(17) . .
O1 C16 C17 104.5(17) . .
O2 C16 C17 119.0(15) . .
C18 C17 C16 123(3) . .
C17 C18 C19 132(3) . .
O3 C19 C18 117.9(15) . .
O4 C20 O5 125.2(4) . .
O4 C20 C21 116.3(4) . .
O5 C20 C21 118.5(4) . .
C21 C21 C20 126.1(6) 7_556 .

loop_
_geom_bond_atom_site_label_1
_geom_bond_atom_site_label_2
_geom_bond_distance
_geom_bond_site_symmetry_2
Cd1 O4 2.266(3) .
Cd1 O1 2.292(3) .
Cd1 N1 2.334(3) .
Cd1 N4 2.387(3) 8_465
Cd1 N3 2.397(3) 5_666
Cd1 N2 2.398(3) 5_666
O1 C16 1.210(9) .
O2 C16 1.298(9) .
O3 C19 1.297(9) .
O4 C20 1.243(5) .
O5 C20 1.246(5) .
N1 C5 1.325(5) .
N1 C1 1.334(5) .
N2 C6 1.454(5) .
N2 C7 1.480(5) .
N2 Cd1 2.398(3) 5_666
N3 C9 1.456(5) .
N3 C10 1.466(4) .
N3 Cd1 2.397(3) 5_666
N4 C15 1.313(6) .
N4 C11 1.330(5) .
N4 Cd1 2.387(3) 8_566
C1 C2 1.369(6) .
C2 C3 1.355(6) .
C3 C4 1.358(6) .
C3 C6 1.515(6) .
C4 C5 1.387(6) .
C7 C9 1.428(6) .
C7 C8 1.528(7) .
C10 C13 1.500(5) .
C11 C12 1.376(6) .
C12 C13 1.368(6) .
C13 C14 1.373(6) .
C14 C15 1.377(6) .
C16 C17 1.80(2) .
C17 C18 1.10(3) .
C18 C19 1.30(3) .
C20 C21 1.511(5) .
C21 C21 1.252(8) 7_556
